data_4303320
loop_
_publ_author_name
'Taketo Taguchi'
'Matthew R. Daniels'
'Khalil A. Abboud'
'George Christou'

_publ_section_title
;
Mn4, Mn6, and Mn11 Clusters from the Use of Bulky
Diphenyl(pyridine-2-yl)methanol
;
_journal_name_full 'Inorganic Chemistry'
_journal_page_first 9325
_journal_page_last 9335
_journal_paper_doi 10.1021/ic901306k
_journal_volume 48
_journal_year 2009
_chemical_formula_sum 'C83 H93 Mn4 N5 O15'
_chemical_formula_weight 1620.38
_chemical_name_systematic
; 

 ? 

;
_space_group_IT_number 1
_symmetry_cell_setting triclinic
_symmetry_space_group_name_Hall 'P 1'
_symmetry_space_group_name_H-M 'P 1'
_atom_sites_solution_hydrogens geom
_atom_sites_solution_primary direct
_atom_sites_solution_secondary difmap
_audit_creation_method SHELXL-97
_audit_update_record
; 

2009-02-21 # Formatted by publCIF 

;
_cell_angle_alpha 63.067(2)
_cell_angle_beta 63.803(2)
_cell_angle_gamma 65.072(2)
_cell_formula_units_Z 1
_cell_length_a 13.1020(16)
_cell_length_b 13.6590(17)
_cell_length_c 14.6292(18)
_cell_measurement_reflns_used 86
_cell_measurement_temperature 100(2)
_cell_measurement_theta_max 28.0
_cell_measurement_theta_min 2.0
_cell_volume 2012.4(4)
_computing_cell_refinement 'Bruker SMART v5.624 & SAINT 6.36a (Bruker 1998)'
_computing_data_collection 'Bruker SMART v5.624 (Bruker 1998)'
_computing_data_reduction 'Bruker SHELXTL v6.14 (Bruker 2000)'
_computing_molecular_graphics 'Bruker SHELXTL v6.14'
_computing_publication_material 'Bruker SHELXTL v6.14'
_computing_structure_refinement 'Bruker SHELXTL v6.14'
_computing_structure_solution 'Bruker SHELXTL v6.14'
_diffrn_ambient_temperature 173(2)
_diffrn_measured_fraction_theta_full 0.995
_diffrn_measured_fraction_theta_max 0.995
_diffrn_measurement_device_type 'SMART APEX II area detector'
_diffrn_measurement_method '\w scans'
_diffrn_radiation_monochromator graphite
_diffrn_radiation_source 'fine-focus sealed tube'
_diffrn_radiation_type MoK\a
_diffrn_radiation_wavelength 0.71073
_diffrn_reflns_av_R_equivalents 0.1141
_diffrn_reflns_av_sigmaI/netI 0.0899
_diffrn_reflns_limit_h_max 17
_diffrn_reflns_limit_h_min -17
_diffrn_reflns_limit_k_max 17
_diffrn_reflns_limit_k_min -17
_diffrn_reflns_limit_l_max 18
_diffrn_reflns_limit_l_min -18
_diffrn_reflns_number 19775
_diffrn_reflns_theta_full 27.50
_diffrn_reflns_theta_max 27.50
_diffrn_reflns_theta_min 1.64
_exptl_absorpt_coefficient_mu 0.680
_exptl_absorpt_correction_T_max 0.9414
_exptl_absorpt_correction_T_min 0.9290
_exptl_absorpt_correction_type empirical
_exptl_absorpt_process_details 'based on measured indexed crystal faces, Bruker SHELXTL  v6.12 (Bruker 1998)'
_exptl_crystal_colour brown
_exptl_crystal_density_diffrn 1.337
_exptl_crystal_density_meas 0
_exptl_crystal_density_method 'not measured'
_exptl_crystal_description prisms
_exptl_crystal_F_000 846
_exptl_crystal_size_max 0.11
_exptl_crystal_size_mid 0.09
_exptl_crystal_size_min 0.09
_refine_diff_density_max 1.186
_refine_diff_density_min -0.662
_refine_diff_density_rms 0.104
_refine_ls_abs_structure_details 'Flack H D (1983), Acta Cryst. A39, 876-881'
_refine_ls_abs_structure_Flack -0.036(14)
_refine_ls_extinction_method none
_refine_ls_goodness_of_fit_ref 1.002
_refine_ls_hydrogen_treatment constr
_refine_ls_matrix_type full
_refine_ls_number_parameters 979
_refine_ls_number_reflns 17136
_refine_ls_number_restraints 3
_refine_ls_restrained_S_all 1.002
_refine_ls_R_factor_all 0.0707
_refine_ls_R_factor_gt 0.0628
_refine_ls_shift/su_max 0.004
_refine_ls_shift/su_mean 0.000
_refine_ls_structure_factor_coef Fsqd
_refine_ls_weighting_details 'calc w=1/[\s^2^(Fo^2^)+(0.0969P)] where P=(Fo^2^+2Fc^2^)/3'
_refine_ls_weighting_scheme calc
_refine_ls_wR_factor_gt 0.1509
_refine_ls_wR_factor_ref 0.1558
_reflns_number_gt 14826
_reflns_number_total 17136
_reflns_threshold_expression I>2\s(I)
_cod_data_source_file ic901306k_si_002_1.cif
_cod_data_source_block tt65
_cod_depositor_comments
;
The following automatic conversions were performed:
'_symmetry_cell_setting' value 'Triclinic' changed to 'triclinic'
according to '/home/saulius/struct/CIF-dictionaries/cif_core.dic'
dictionary named 'cif_core.dic' version 2.4.1 from
2010-06-29.

'_exptl_absorpt_correction_type' value 'Empirical' changed to
'empirical' according to
'/home/saulius/struct/CIF-dictionaries/cif_core.dic' dictionary named
'cif_core.dic' version 2.4.1 from 2010-06-29.

Automatic conversion script
Id: cif_fix_enum 1527 2010-12-29 10:47:43Z saulius 
;
_cod_database_code 4303320

loop_
_symmetry_equiv_pos_as_xyz
'x, y, z'

loop_
_atom_site_label
_atom_site_type_symbol
_atom_site_fract_x
_atom_site_fract_y
_atom_site_fract_z
_atom_site_U_iso_or_equiv
_atom_site_adp_type
_atom_site_occupancy
_atom_site_symmetry_multiplicity
_atom_site_calc_flag
_atom_site_refinement_flags
_atom_site_disorder_assembly
_atom_site_disorder_group
Mn1 Mn 0.38474(5) 0.58872(5) 0.18760(5) 0.01398(14) Uani 1 1 d . . .
Mn2 Mn 0.26277(5) 0.19566(5) 0.57124(5) 0.01436(15) Uani 1 1 d . . .
Mn3 Mn 0.22821(5) 0.45578(5) 0.44667(5) 0.01498(15) Uani 1 1 d . . .
Mn4 Mn 0.45661(5) 0.33680(5) 0.36571(5) 0.01473(14) Uani 1 1 d . . .
N1 N 0.3966(3) 0.7093(3) 0.0371(3) 0.0155(7) Uani 1 1 d . . .
N2 N 0.1336(3) 0.1896(3) 0.5325(3) 0.0147(7) Uani 1 1 d . . .
N3 N 0.1529(4) 0.5923(3) 0.4982(3) 0.0207(8) Uani 1 1 d . . .
N4 N -0.1916(6) 0.9161(6) 0.7419(6) 0.065(2) Uani 1 1 d . . .
N5 N 0.6620(9) 0.5802(14) 0.4133(8) 0.158(7) Uani 1 1 d . . .
O1 O 0.3660(3) 0.4923(2) 0.3333(2) 0.0151(6) Uani 1 1 d . . .
O2 O 0.3056(3) 0.3079(2) 0.4365(2) 0.0147(6) Uani 1 1 d . . .
O3 O 0.3830(3) 0.7095(2) 0.2163(2) 0.0162(6) Uani 1 1 d . . .
O4 O 0.2068(3) 0.0825(3) 0.6955(2) 0.0181(6) Uani 1 1 d . . .
O5 O 0.1317(3) 0.3884(2) 0.5845(2) 0.0177(6) Uani 1 1 d . . .
O6 O 0.5797(3) 0.5143(3) 0.1432(3) 0.0184(6) Uani 1 1 d . . .
O7 O 0.6066(3) 0.3724(3) 0.2962(3) 0.0186(6) Uani 1 1 d . . .
O8 O 0.1927(3) 0.6547(3) 0.2173(3) 0.0217(7) Uani 1 1 d . . .
O9 O 0.1162(3) 0.5148(3) 0.3539(3) 0.0193(7) Uani 1 1 d . . .
O10 O 0.5467(3) 0.1752(3) 0.4126(3) 0.0210(7) Uani 1 1 d . . .
O11 O 0.4116(3) 0.0763(3) 0.4993(3) 0.0242(7) Uani 1 1 d . . .
O12 O 0.4206(3) 0.3571(3) 0.5246(3) 0.0249(7) Uani 1 1 d . . .
O13 O 0.3625(3) 0.1986(3) 0.6386(2) 0.0189(6) Uani 1 1 d . . .
O14 O 0.3778(3) 0.4846(3) 0.1332(3) 0.0192(7) Uani 1 1 d . . .
O15 O 0.4753(3) 0.3119(3) 0.2233(3) 0.0203(7) Uani 1 1 d . . .
C1 C 0.3851(4) 0.8178(3) 0.1346(3) 0.0161(9) Uani 1 1 d . . .
C2 C 0.3778(4) 0.8146(4) 0.0356(4) 0.0170(9) Uani 1 1 d . . .
C3 C 0.3554(4) 0.9103(4) -0.0543(4) 0.0192(9) Uani 1 1 d . . .
H3A H 0.3392 0.9850 -0.0544 0.023 Uiso 1 1 calc R . .
C4 C 0.3571(4) 0.8954(4) -0.1422(4) 0.0231(10) Uani 1 1 d . . .
H4A H 0.3421 0.9595 -0.2032 0.028 Uiso 1 1 calc R . .
C5 C 0.3811(5) 0.7853(4) -0.1404(4) 0.0243(10) Uani 1 1 d . . .
H5A H 0.3853 0.7726 -0.2008 0.029 Uiso 1 1 calc R . .
C6 C 0.3986(4) 0.6948(4) -0.0491(4) 0.0214(10) Uani 1 1 d . . .
H6A H 0.4127 0.6197 -0.0467 0.026 Uiso 1 1 calc R . .
C7 C 0.5034(4) 0.8426(4) 0.1034(4) 0.0169(9) Uani 1 1 d . . .
C8 C 0.5234(4) 0.9482(4) 0.0313(4) 0.0205(9) Uani 1 1 d . . .
H8A H 0.4634 1.0062 0.0014 0.025 Uiso 1 1 calc R . .
C9 C 0.6301(5) 0.9689(4) 0.0033(4) 0.0252(11) Uani 1 1 d . . .
H9A H 0.6427 1.0410 -0.0456 0.030 Uiso 1 1 calc R . .
C10 C 0.7184(5) 0.8848(5) 0.0464(5) 0.0317(12) Uani 1 1 d . . .
H10A H 0.7917 0.8988 0.0270 0.038 Uiso 1 1 calc R . .
C11 C 0.6990(5) 0.7802(5) 0.1180(5) 0.0355(13) Uani 1 1 d . . .
H11A H 0.7588 0.7228 0.1485 0.043 Uiso 1 1 calc R . .
C12 C 0.5924(5) 0.7585(4) 0.1457(4) 0.0262(11) Uani 1 1 d . . .
H12A H 0.5807 0.6860 0.1938 0.031 Uiso 1 1 calc R . .
C13 C 0.2769(4) 0.9090(3) 0.1792(4) 0.0182(9) Uani 1 1 d . . .
C14 C 0.1660(4) 0.9263(4) 0.1763(4) 0.024(1) Uani 1 1 d . . .
H14A H 0.1568 0.8826 0.1466 0.029 Uiso 1 1 calc R . .
C15 C 0.0675(5) 1.0074(4) 0.2166(4) 0.0279(11) Uani 1 1 d . . .
H15A H -0.0079 1.0194 0.2134 0.034 Uiso 1 1 calc R . .
C16 C 0.0806(5) 1.0703(4) 0.2614(4) 0.0290(11) Uani 1 1 d . . .
H16A H 0.0143 1.1262 0.2882 0.035 Uiso 1 1 calc R . .
C17 C 0.1894(5) 1.0517(4) 0.2671(4) 0.0300(11) Uani 1 1 d . . .
H17A H 0.1978 1.0939 0.2989 0.036 Uiso 1 1 calc R . .
C18 C 0.2880(5) 0.9709(4) 0.2263(4) 0.0248(10) Uani 1 1 d . . .
H18A H 0.3630 0.9583 0.2309 0.030 Uiso 1 1 calc R . .
C19 C 0.1145(4) 0.0442(4) 0.7078(4) 0.0186(9) Uani 1 1 d . . .
C20 C 0.0761(4) 0.1100(4) 0.6064(4) 0.0175(9) Uani 1 1 d . . .
C21 C -0.0096(4) 0.0920(4) 0.5898(4) 0.0224(10) Uani 1 1 d . . .
H21A H -0.0469 0.0337 0.6417 0.027 Uiso 1 1 calc R . .
C22 C -0.0404(4) 0.1609(4) 0.4958(4) 0.0215(9) Uani 1 1 d . . .
H22A H -0.0995 0.1507 0.4828 0.026 Uiso 1 1 calc R . .
C23 C 0.0167(4) 0.2448(4) 0.4214(4) 0.0237(10) Uani 1 1 d . . .
H23A H -0.0041 0.2937 0.3574 0.028 Uiso 1 1 calc R . .
C24 C 0.1032(4) 0.2564(4) 0.4412(4) 0.0202(9) Uani 1 1 d . . .
H24A H 0.1430 0.3129 0.3894 0.024 Uiso 1 1 calc R . .
C25 C 0.1626(4) -0.0839(4) 0.7166(4) 0.0189(9) Uani 1 1 d . . .
C26 C 0.2720(5) -0.1195(4) 0.6458(4) 0.0227(10) Uani 1 1 d . . .
H26A H 0.3153 -0.0658 0.5941 0.027 Uiso 1 1 calc R . .
C27 C 0.3194(5) -0.2336(4) 0.6498(4) 0.0262(10) Uani 1 1 d . . .
H27A H 0.3945 -0.2567 0.6007 0.031 Uiso 1 1 calc R . .
C28 C 0.2578(5) -0.3131(4) 0.7245(5) 0.0300(11) Uani 1 1 d . . .
H28A H 0.2910 -0.3910 0.7282 0.036 Uiso 1 1 calc R . .
C29 C 0.1472(5) -0.2781(4) 0.7939(4) 0.0313(12) Uani 1 1 d . . .
H29A H 0.1035 -0.3319 0.8444 0.038 Uiso 1 1 calc R . .
C30 C 0.0992(5) -0.1635(4) 0.7900(4) 0.0247(10) Uani 1 1 d . . .
H30A H 0.0231 -0.1401 0.8377 0.030 Uiso 1 1 calc R . .
C31 C 0.0116(4) 0.0668(4) 0.8078(4) 0.0184(9) Uani 1 1 d . . .
C32 C 0.0306(4) 0.0059(4) 0.9087(4) 0.0217(9) Uani 1 1 d . . .
H32A H 0.1038 -0.0501 0.9134 0.026 Uiso 1 1 calc R . .
C33 C -0.0563(5) 0.0264(4) 1.0020(4) 0.0261(11) Uani 1 1 d . . .
H33A H -0.0425 -0.0157 1.0698 0.031 Uiso 1 1 calc R . .
C34 C -0.1641(5) 0.1091(4) 0.9952(4) 0.0260(11) Uani 1 1 d . . .
H34A H -0.2241 0.1232 1.0585 0.031 Uiso 1 1 calc R . .
C35 C -0.1825(5) 0.1700(4) 0.8964(4) 0.0283(11) Uani 1 1 d . . .
H35A H -0.2552 0.2270 0.8917 0.034 Uiso 1 1 calc R . .
C36 C -0.0959(5) 0.1493(4) 0.8029(4) 0.0245(10) Uani 1 1 d . . .
H36A H -0.1105 0.1917 0.7354 0.029 Uiso 1 1 calc R . .
C37 C 0.0602(4) 0.4526(4) 0.6565(4) 0.0186(9) Uani 1 1 d . . .
C38 C 0.0728(4) 0.5755(4) 0.5973(4) 0.0199(9) Uani 1 1 d . . .
C39 C 0.0077(5) 0.6645(4) 0.6403(4) 0.0265(11) Uani 1 1 d . . .
H39A H -0.0498 0.6522 0.7097 0.032 Uiso 1 1 calc R . .
C40 C 0.0280(5) 0.7715(4) 0.5805(5) 0.0343(13) Uani 1 1 d . . .
H40A H -0.0132 0.8325 0.6093 0.041 Uiso 1 1 calc R . .
C41 C 0.1096(5) 0.7874(4) 0.4779(4) 0.0326(12) Uani 1 1 d . . .
H41A H 0.1232 0.8604 0.4349 0.039 Uiso 1 1 calc R . .
C42 C 0.1706(5) 0.6972(4) 0.4386(4) 0.0276(11) Uani 1 1 d . . .
H42A H 0.2262 0.7086 0.3682 0.033 Uiso 1 1 calc R . .
C43 C 0.0983(4) 0.3944(4) 0.7581(3) 0.0175(9) Uani 1 1 d . . .
C44 C 0.0916(4) 0.2815(4) 0.8192(4) 0.0223(10) Uani 1 1 d . . .
H44A H 0.0634 0.2453 0.7965 0.027 Uiso 1 1 calc R . .
C45 C 0.1256(5) 0.2217(4) 0.9124(4) 0.0232(10) Uani 1 1 d . . .
H45A H 0.1211 0.1452 0.9519 0.028 Uiso 1 1 calc R . .
C46 C 0.1657(5) 0.2732(4) 0.9475(4) 0.0268(11) Uani 1 1 d . . .
H46A H 0.1874 0.2332 1.0117 0.032 Uiso 1 1 calc R . .
C47 C 0.1739(5) 0.3849(5) 0.8873(5) 0.0328(12) Uani 1 1 d . . .
H47A H 0.2014 0.4212 0.9105 0.039 Uiso 1 1 calc R . .
C48 C 0.1417(5) 0.4431(4) 0.7931(4) 0.0273(11) Uani 1 1 d . . .
H48A H 0.1497 0.5182 0.7519 0.033 Uiso 1 1 calc R . .
C49 C -0.0721(4) 0.4626(4) 0.6845(4) 0.0208(10) Uani 1 1 d . . .
C50 C -0.1101(5) 0.4688(5) 0.6070(4) 0.0296(11) Uani 1 1 d . . .
H50A H -0.0546 0.4616 0.5397 0.036 Uiso 1 1 calc R . .
C51 C -0.2299(5) 0.4857(6) 0.6275(5) 0.0403(14) Uani 1 1 d . . .
H51A H -0.2558 0.4893 0.5745 0.048 Uiso 1 1 calc R . .
C52 C -0.3111(5) 0.4972(5) 0.7255(5) 0.0396(14) Uani 1 1 d . . .
H52A H -0.3927 0.5095 0.7390 0.047 Uiso 1 1 calc R . .
C53 C -0.2741(5) 0.4909(5) 0.8036(5) 0.0327(12) Uani 1 1 d . . .
H53A H -0.3298 0.4981 0.8709 0.039 Uiso 1 1 calc R . .
C54 C -0.1543(5) 0.4739(4) 0.7830(4) 0.0256(10) Uani 1 1 d . . .
H54A H -0.1285 0.4701 0.8362 0.031 Uiso 1 1 calc R . .
C55 C 0.6444(4) 0.4349(4) 0.1979(4) 0.0169(9) Uani 1 1 d . . .
C56 C 0.7784(4) 0.4025(4) 0.1470(4) 0.0198(9) Uani 1 1 d . . .
C57 C 0.8193(5) 0.5023(4) 0.0495(4) 0.0279(11) Uani 1 1 d . . .
H57A H 0.7732 0.5319 0.0003 0.042 Uiso 1 1 calc R . .
H57B H 0.9035 0.4756 0.0117 0.042 Uiso 1 1 calc R . .
H57C H 0.8073 0.5632 0.0743 0.042 Uiso 1 1 calc R . .
C58 C 0.8404(5) 0.3622(5) 0.2310(4) 0.0288(11) Uani 1 1 d . . .
H58A H 0.8263 0.2894 0.2850 0.043 Uiso 1 1 calc R . .
H58B H 0.8087 0.4195 0.2665 0.043 Uiso 1 1 calc R . .
H58C H 0.9256 0.3519 0.1951 0.043 Uiso 1 1 calc R . .
C59 C 0.8064(5) 0.3043(5) 0.1086(5) 0.0334(12) Uani 1 1 d . . .
H59A H 0.7707 0.3320 0.0519 0.050 Uiso 1 1 calc R . .
H59B H 0.7741 0.2431 0.1694 0.050 Uiso 1 1 calc R . .
H59C H 0.8924 0.2748 0.0801 0.050 Uiso 1 1 calc R . .
C60 C 0.1160(4) 0.6012(4) 0.2672(4) 0.0181(9) Uani 1 1 d . . .
C61 C 0.0102(4) 0.6459(4) 0.2261(4) 0.0207(9) Uani 1 1 d . . .
C62 C -0.0804(5) 0.7383(5) 0.2764(5) 0.0315(12) Uani 1 1 d . . .
H62A H -0.1473 0.7743 0.2477 0.047 Uiso 1 1 calc R . .
H62B H -0.0431 0.7961 0.2588 0.047 Uiso 1 1 calc R . .
H62C H -0.1089 0.7034 0.3549 0.047 Uiso 1 1 calc R . .
C63 C 0.0491(5) 0.6983(4) 0.1031(4) 0.0282(11) Uani 1 1 d . . .
H63A H -0.0184 0.7244 0.0772 0.042 Uiso 1 1 calc R . .
H63B H 0.1124 0.6407 0.0716 0.042 Uiso 1 1 calc R . .
H63C H 0.0782 0.7633 0.0817 0.042 Uiso 1 1 calc R . .
C64 C -0.0436(5) 0.5497(4) 0.2604(5) 0.0315(12) Uani 1 1 d . . .
H64A H -0.1128 0.5808 0.2356 0.047 Uiso 1 1 calc R . .
H64B H -0.0676 0.5158 0.3391 0.047 Uiso 1 1 calc R . .
H64C H 0.0154 0.4910 0.2282 0.047 Uiso 1 1 calc R . .
C65 C 0.5149(4) 0.0841(4) 0.4527(4) 0.0221(10) Uani 1 1 d . . .
C66 C 0.6166(5) -0.0267(4) 0.4427(5) 0.0359(14) Uani 1 1 d . . .
C67 C 0.7363(5) -0.0022(5) 0.3804(7) 0.058(2) Uani 1 1 d . . .
H67A H 0.7356 0.0528 0.3084 0.087 Uiso 1 1 calc R . .
H67B H 0.7980 -0.0733 0.3738 0.087 Uiso 1 1 calc R . .
H67C H 0.7527 0.0296 0.4190 0.087 Uiso 1 1 calc R . .
C68 C 0.5868(7) -0.0825(6) 0.3908(7) 0.058(2) Uani 1 1 d . . .
H68A H 0.5851 -0.0314 0.3178 0.087 Uiso 1 1 calc R . .
H68B H 0.5091 -0.0966 0.4342 0.087 Uiso 1 1 calc R . .
H68C H 0.6470 -0.1551 0.3872 0.087 Uiso 1 1 calc R . .
C69 C 0.6144(6) -0.1065(5) 0.5590(6) 0.057(2) Uani 1 1 d . . .
H69A H 0.6769 -0.1783 0.5570 0.086 Uiso 1 1 calc R . .
H69B H 0.5373 -0.1225 0.5990 0.086 Uiso 1 1 calc R . .
H69C H 0.6278 -0.0693 0.5949 0.086 Uiso 1 1 calc R . .
C70 C 0.4230(4) 0.2680(4) 0.6050(4) 0.0187(9) Uani 1 1 d . . .
C71 C 0.5082(5) 0.2380(4) 0.6660(4) 0.0252(10) Uani 1 1 d . . .
C72 C 0.4874(5) 0.1400(5) 0.7716(5) 0.0351(13) Uani 1 1 d . . .
H72A H 0.5030 0.0711 0.7566 0.053 Uiso 1 1 calc R . .
H72B H 0.4051 0.1603 0.8167 0.053 Uiso 1 1 calc R . .
H72C H 0.5407 0.1253 0.8096 0.053 Uiso 1 1 calc R . .
C73 C 0.4908(6) 0.3443(5) 0.6894(5) 0.0386(14) Uani 1 1 d . . .
H73A H 0.4114 0.3637 0.7395 0.058 Uiso 1 1 calc R . .
H73B H 0.4997 0.4087 0.6219 0.058 Uiso 1 1 calc R . .
H73C H 0.5502 0.3280 0.7216 0.058 Uiso 1 1 calc R . .
C74 C 0.6332(5) 0.2070(6) 0.5903(5) 0.0418(15) Uani 1 1 d . . .
H74A H 0.6451 0.1397 0.5747 0.063 Uiso 1 1 calc R . .
H74B H 0.6909 0.1901 0.6247 0.063 Uiso 1 1 calc R . .
H74C H 0.6439 0.2714 0.5230 0.063 Uiso 1 1 calc R . .
C75 C 0.4197(4) 0.3749(4) 0.1573(4) 0.0182(9) Uani 1 1 d . . .
C76 C 0.3958(4) 0.3212(4) 0.0994(4) 0.0216(10) Uani 1 1 d . . .
C77 C 0.4484(6) 0.1912(5) 0.1373(6) 0.0448(16) Uani 1 1 d . . .
H77A H 0.4129 0.1600 0.2155 0.067 Uiso 1 1 calc R . .
H77B H 0.5342 0.1730 0.1200 0.067 Uiso 1 1 calc R . .
H77C H 0.4317 0.1573 0.1008 0.067 Uiso 1 1 calc R . .
C78 C 0.2622(5) 0.3497(5) 0.1276(5) 0.0329(12) Uani 1 1 d . . .
H78A H 0.2272 0.3208 0.2060 0.049 Uiso 1 1 calc R . .
H78B H 0.2444 0.3138 0.0936 0.049 Uiso 1 1 calc R . .
H78C H 0.2290 0.4327 0.1013 0.049 Uiso 1 1 calc R . .
C79 C 0.4481(7) 0.3715(7) -0.0228(5) 0.0514(19) Uani 1 1 d . . .
H79A H 0.4121 0.4542 -0.0461 0.077 Uiso 1 1 calc R . .
H79B H 0.4317 0.3366 -0.0588 0.077 Uiso 1 1 calc R . .
H79C H 0.5338 0.3557 -0.0419 0.077 Uiso 1 1 calc R . .
C80 C -0.2487(5) 0.8546(5) 0.7893(5) 0.0381(14) Uani 1 1 d . . .
C81 C -0.3202(5) 0.7755(5) 0.8499(5) 0.0384(14) Uani 1 1 d . . .
H81A H -0.2837 0.7112 0.8222 0.058 Uiso 1 1 calc R . .
H81B H -0.3997 0.8146 0.8424 0.058 Uiso 1 1 calc R . .
H81C H -0.3257 0.7470 0.9261 0.058 Uiso 1 1 calc R . .
C82 C 0.5643(9) 0.5962(10) 0.4240(6) 0.078(3) Uani 1 1 d . . .
C83 C 0.4489(8) 0.6182(6) 0.4370(6) 0.0543(19) Uani 1 1 d . . .
H83A H 0.4425 0.6025 0.3809 0.082 Uiso 1 1 calc R . .
H83B H 0.4085 0.6986 0.4314 0.082 Uiso 1 1 calc R . .
H83C H 0.4119 0.5694 0.5082 0.082 Uiso 1 1 calc R . .

loop_
_atom_site_aniso_label
_atom_site_aniso_U_11
_atom_site_aniso_U_22
_atom_site_aniso_U_33
_atom_site_aniso_U_23
_atom_site_aniso_U_13
_atom_site_aniso_U_12
Mn1 0.0194(3) 0.0062(3) 0.0129(3) 0.0013(2) -0.0061(3) -0.0043(2)
Mn2 0.0189(3) 0.0072(3) 0.0129(3) 0.0028(2) -0.0060(3) -0.0055(2)
Mn3 0.0196(3) 0.0069(3) 0.0131(3) 0.0007(2) -0.0040(3) -0.0045(2)
Mn4 0.0163(3) 0.0071(3) 0.0144(3) 0.0018(2) -0.0047(2) -0.0034(2)
N1 0.0173(19) 0.0098(17) 0.0143(17) 0.0009(14) -0.0046(14) -0.0048(14)
N2 0.0196(19) 0.0073(16) 0.0150(17) -0.0010(14) -0.0054(14) -0.0046(14)
N3 0.027(2) 0.0120(18) 0.0156(18) -0.0015(15) -0.0031(16) -0.0057(15)
N4 0.053(4) 0.062(4) 0.076(5) -0.039(4) 0.018(3) -0.035(3)
N5 0.072(6) 0.280(18) 0.064(6) 0.014(8) -0.031(5) -0.064(9)
O1 0.0170(15) 0.0097(14) 0.0129(14) 0.0000(12) -0.0045(12) -0.0029(12)
O2 0.0166(15) 0.0058(13) 0.0136(14) 0.0022(11) -0.0043(12) -0.0024(11)
O3 0.0246(16) 0.0055(13) 0.0135(14) 0.0032(11) -0.0065(12) -0.0059(12)
O4 0.0234(16) 0.0100(14) 0.0179(15) 0.0030(12) -0.0093(13) -0.0072(12)
O5 0.0254(17) 0.0077(14) 0.0154(15) 0.0000(12) -0.0049(13) -0.0060(12)
O6 0.0202(16) 0.0111(14) 0.0166(15) 0.0002(12) -0.0054(13) -0.0033(12)
O7 0.0186(16) 0.0144(15) 0.0169(15) 0.0007(12) -0.0053(12) -0.0060(12)
O8 0.0237(17) 0.0103(15) 0.0232(17) 0.0037(13) -0.0081(14) -0.0070(13)
O9 0.0196(16) 0.0124(15) 0.0184(16) 0.0043(12) -0.0070(13) -0.0067(12)
O10 0.0213(17) 0.0099(15) 0.0208(16) 0.0020(12) -0.0066(13) -0.0022(12)
O11 0.0238(18) 0.0104(15) 0.0245(17) 0.0007(13) -0.0030(14) -0.0043(13)
O12 0.041(2) 0.0151(16) 0.0202(17) 0.0044(13) -0.0153(15) -0.0147(15)
O13 0.0238(17) 0.0128(15) 0.0182(16) 0.0035(12) -0.0106(13) -0.0085(13)
O14 0.0277(17) 0.0087(14) 0.0218(16) -0.0012(12) -0.0117(13) -0.0052(12)
O15 0.0235(17) 0.0125(15) 0.0176(16) -0.0014(13) -0.0058(13) -0.0030(13)
C1 0.022(2) 0.0045(18) 0.014(2) 0.0039(15) -0.0066(17) -0.0034(16)
C2 0.019(2) 0.0093(19) 0.019(2) 0.0040(17) -0.0096(18) -0.0059(16)
C3 0.021(2) 0.0076(19) 0.023(2) 0.0031(17) -0.0100(18) -0.0043(16)
C4 0.027(3) 0.014(2) 0.020(2) 0.0077(18) -0.0121(19) -0.0075(19)
C5 0.035(3) 0.020(2) 0.016(2) 0.0009(18) -0.012(2) -0.011(2)
C6 0.031(3) 0.014(2) 0.018(2) 0.0006(18) -0.0110(19) -0.0068(19)
C7 0.019(2) 0.014(2) 0.015(2) -0.0032(17) -0.0053(17) -0.0047(17)
C8 0.022(2) 0.016(2) 0.021(2) -0.0015(18) -0.0084(19) -0.0059(18)
C9 0.028(3) 0.016(2) 0.029(3) -0.003(2) -0.006(2) -0.012(2)
C10 0.026(3) 0.025(3) 0.051(3) -0.012(2) -0.017(2) -0.008(2)
C11 0.034(3) 0.019(2) 0.057(4) -0.004(2) -0.029(3) -0.003(2)
C12 0.035(3) 0.008(2) 0.036(3) 0.001(2) -0.023(2) -0.0037(19)
C13 0.023(2) 0.0049(18) 0.016(2) 0.0046(16) -0.0056(17) -0.0042(16)
C14 0.027(3) 0.016(2) 0.024(2) -0.0043(19) -0.008(2) -0.0042(19)
C15 0.021(2) 0.024(3) 0.029(3) -0.007(2) -0.005(2) -0.001(2)
C16 0.034(3) 0.013(2) 0.026(3) -0.0028(19) -0.005(2) -0.003(2)
C17 0.038(3) 0.017(2) 0.030(3) -0.009(2) -0.003(2) -0.010(2)
C18 0.028(3) 0.018(2) 0.026(3) -0.003(2) -0.007(2) -0.0103(19)
C19 0.023(2) 0.012(2) 0.017(2) 0.0040(17) -0.0082(18) -0.0094(17)
C20 0.021(2) 0.0089(19) 0.016(2) 0.0025(17) -0.0065(17) -0.0044(16)
C21 0.027(2) 0.017(2) 0.018(2) 0.0015(18) -0.0069(19) -0.0099(19)
C22 0.021(2) 0.023(2) 0.021(2) -0.0052(19) -0.0084(18) -0.0081(19)
C23 0.030(3) 0.016(2) 0.023(2) -0.0012(19) -0.013(2) -0.0042(19)
C24 0.029(2) 0.010(2) 0.015(2) 0.0001(17) -0.0064(18) -0.0047(18)
C25 0.029(2) 0.011(2) 0.015(2) 0.0034(17) -0.0096(18) -0.0095(18)
C26 0.031(3) 0.014(2) 0.024(2) -0.0013(18) -0.010(2) -0.0093(19)
C27 0.032(3) 0.016(2) 0.027(3) -0.005(2) -0.010(2) -0.005(2)
C28 0.042(3) 0.014(2) 0.036(3) -0.006(2) -0.014(2) -0.010(2)
C29 0.043(3) 0.015(2) 0.030(3) 0.000(2) -0.007(2) -0.015(2)
C30 0.033(3) 0.013(2) 0.025(2) 0.0000(19) -0.007(2) -0.012(2)
C31 0.024(2) 0.011(2) 0.017(2) -0.0012(17) -0.0038(18) -0.0083(17)
C32 0.028(3) 0.016(2) 0.021(2) 0.0003(18) -0.0090(19) -0.0111(19)
C33 0.036(3) 0.024(3) 0.021(2) -0.004(2) -0.004(2) -0.019(2)
C34 0.028(3) 0.028(3) 0.026(2) -0.013(2) 0.001(2) -0.016(2)
C35 0.027(3) 0.018(2) 0.033(3) -0.006(2) -0.004(2) -0.008(2)
C36 0.030(3) 0.016(2) 0.025(2) -0.0010(19) -0.009(2) -0.0086(19)
C37 0.021(2) 0.012(2) 0.015(2) -0.0017(17) -0.0031(17) -0.0048(17)
C38 0.023(2) 0.016(2) 0.018(2) -0.0036(18) -0.0046(18) -0.0067(18)
C39 0.029(3) 0.017(2) 0.019(2) -0.0071(19) 0.005(2) -0.006(2)
C40 0.046(3) 0.011(2) 0.032(3) -0.007(2) -0.002(2) -0.006(2)
C41 0.047(3) 0.011(2) 0.026(3) -0.002(2) -0.003(2) -0.009(2)
C42 0.040(3) 0.010(2) 0.020(2) 0.0004(18) 0.001(2) -0.012(2)
C43 0.020(2) 0.013(2) 0.0122(19) -0.0011(16) -0.0004(17) -0.0060(17)
C44 0.028(3) 0.017(2) 0.021(2) -0.0037(19) -0.0084(19) -0.0082(19)
C45 0.032(3) 0.015(2) 0.018(2) 0.0005(18) -0.0090(19) -0.0077(19)
C46 0.035(3) 0.023(2) 0.020(2) -0.001(2) -0.012(2) -0.009(2)
C47 0.049(3) 0.029(3) 0.032(3) -0.003(2) -0.018(3) -0.023(3)
C48 0.043(3) 0.016(2) 0.022(2) 0.0034(19) -0.012(2) -0.017(2)
C49 0.023(2) 0.011(2) 0.022(2) -0.0015(18) -0.0043(19) -0.0065(18)
C50 0.027(3) 0.030(3) 0.023(2) -0.003(2) -0.004(2) -0.009(2)
C51 0.036(3) 0.044(3) 0.035(3) -0.002(3) -0.017(3) -0.011(3)
C52 0.027(3) 0.036(3) 0.043(3) -0.002(3) -0.008(3) -0.012(2)
C53 0.028(3) 0.023(3) 0.033(3) -0.006(2) 0.001(2) -0.009(2)
C54 0.029(3) 0.015(2) 0.026(3) -0.0020(19) -0.006(2) -0.0087(19)
C55 0.025(2) 0.0080(19) 0.018(2) -0.0011(16) -0.0084(18) -0.0066(17)
C56 0.020(2) 0.011(2) 0.020(2) 0.0019(17) -0.0053(18) -0.0050(17)
C57 0.027(3) 0.018(2) 0.025(2) 0.001(2) -0.001(2) -0.009(2)
C58 0.023(3) 0.029(3) 0.029(3) -0.002(2) -0.009(2) -0.009(2)
C59 0.036(3) 0.020(3) 0.036(3) -0.010(2) -0.004(2) -0.007(2)
C60 0.019(2) 0.013(2) 0.020(2) -0.0054(18) -0.0067(18) -0.0022(17)
C61 0.025(2) 0.010(2) 0.023(2) 0.0027(18) -0.0121(19) -0.0052(17)
C62 0.024(3) 0.024(3) 0.037(3) -0.008(2) -0.010(2) 0.001(2)
C63 0.035(3) 0.020(2) 0.025(3) 0.005(2) -0.018(2) -0.009(2)
C64 0.039(3) 0.018(2) 0.041(3) 0.007(2) -0.025(3) -0.015(2)
C65 0.024(3) 0.008(2) 0.023(2) 0.0007(18) -0.010(2) 0.0009(18)
C66 0.026(3) 0.011(2) 0.044(3) -0.003(2) 0.001(2) 0.000(2)
C67 0.026(3) 0.023(3) 0.084(5) -0.016(3) 0.008(3) 0.001(2)
C68 0.057(4) 0.036(4) 0.065(5) -0.031(4) 0.005(4) -0.006(3)
C69 0.048(4) 0.017(3) 0.065(5) 0.009(3) -0.018(3) 0.003(3)
C70 0.021(2) 0.015(2) 0.014(2) -0.0004(17) -0.0040(17) -0.0067(17)
C71 0.029(3) 0.026(3) 0.021(2) 0.005(2) -0.015(2) -0.015(2)
C72 0.038(3) 0.033(3) 0.028(3) 0.013(2) -0.019(2) -0.020(2)
C73 0.056(4) 0.037(3) 0.033(3) 0.000(2) -0.026(3) -0.023(3)
C74 0.025(3) 0.053(4) 0.036(3) 0.000(3) -0.012(2) -0.013(3)
C75 0.017(2) 0.015(2) 0.019(2) -0.0043(18) -0.0027(17) -0.0055(17)
C76 0.026(2) 0.015(2) 0.023(2) -0.0066(19) -0.0058(19) -0.0069(18)
C77 0.059(4) 0.017(3) 0.073(5) -0.017(3) -0.040(4) -0.001(3)
C78 0.037(3) 0.035(3) 0.037(3) -0.015(3) -0.013(2) -0.014(2)
C79 0.080(5) 0.065(5) 0.027(3) -0.021(3) 0.004(3) -0.051(4)
C80 0.037(3) 0.032(3) 0.036(3) -0.017(3) 0.000(3) -0.008(3)
C81 0.039(3) 0.025(3) 0.037(3) -0.001(2) -0.009(3) -0.009(2)
C82 0.082(6) 0.115(8) 0.036(4) 0.023(4) -0.034(4) -0.062(6)
C83 0.088(6) 0.035(4) 0.039(4) 0.000(3) -0.028(4) -0.021(4)

loop_
_atom_type_symbol
_atom_type_description
_atom_type_scat_dispersion_real
_atom_type_scat_dispersion_imag
_atom_type_scat_source
C C 0.0033 0.0016 'International Tables Vol C Tables 4.2.6.8 and 6.1.1.4'
H H 0.0000 0.0000 'International Tables Vol C Tables 4.2.6.8 and 6.1.1.4'
N N 0.0061 0.0033 'International Tables Vol C Tables 4.2.6.8 and 6.1.1.4'
O O 0.0106 0.0060 'International Tables Vol C Tables 4.2.6.8 and 6.1.1.4'
Mn Mn 0.3368 0.7283 'International Tables Vol C Tables 4.2.6.8 and 6.1.1.4'

loop_
_geom_angle_atom_site_label_1
_geom_angle_atom_site_label_2
_geom_angle_atom_site_label_3
_geom_angle
_geom_angle_site_symmetry_1
_geom_angle_site_symmetry_3
_geom_angle_publ_flag
O3 Mn1 O1 92.51(13) . . ?
O3 Mn1 O14 168.99(13) . . ?
O1 Mn1 O14 97.72(13) . . ?
O3 Mn1 N1 80.99(14) . . ?
O1 Mn1 N1 173.03(14) . . ?
O14 Mn1 N1 88.60(14) . . ?
O3 Mn1 O8 90.09(13) . . ?
O1 Mn1 O8 91.99(13) . . ?
O14 Mn1 O8 85.52(13) . . ?
N1 Mn1 O8 85.54(13) . . ?
O3 Mn1 O6 95.81(13) . . ?
O1 Mn1 O6 91.44(12) . . ?
O14 Mn1 O6 88.02(13) . . ?
N1 Mn1 O6 91.73(13) . . ?
O8 Mn1 O6 173.04(13) . . ?
O4 Mn2 O2 171.39(14) . . ?
O4 Mn2 O13 90.32(13) . . ?
O2 Mn2 O13 98.29(13) . . ?
O4 Mn2 N2 80.63(14) . . ?
O2 Mn2 N2 90.90(14) . . ?
O13 Mn2 N2 168.07(14) . . ?
O4 Mn2 O11 94.15(13) . . ?
O2 Mn2 O11 85.61(13) . . ?
O13 Mn2 O11 88.97(14) . . ?
N2 Mn2 O11 99.36(14) . . ?
O4 Mn2 O5 109.56(12) . . ?
O2 Mn2 O5 71.13(11) . . ?
O13 Mn2 O5 89.83(12) . . ?
N2 Mn2 O5 85.94(13) . . ?
O11 Mn2 O5 156.27(11) . . ?
O4 Mn2 Mn3 146.93(10) . . ?
O2 Mn2 Mn3 34.43(9) . . ?
O13 Mn2 Mn3 89.92(9) . . ?
N2 Mn2 Mn3 93.44(10) . . ?
O11 Mn2 Mn3 118.92(9) . . ?
O5 Mn2 Mn3 37.38(7) . . ?
O2 Mn3 O5 87.35(13) . . ?
O2 Mn3 O1 84.09(13) . . ?
O5 Mn3 O1 159.85(14) . . ?
O2 Mn3 N3 163.90(15) . . ?
O5 Mn3 N3 82.04(14) . . ?
O1 Mn3 N3 101.95(14) . . ?
O2 Mn3 O9 99.38(13) . . ?
O5 Mn3 O9 100.60(13) . . ?
O1 Mn3 O9 98.77(13) . . ?
N3 Mn3 O9 94.47(15) . . ?
O2 Mn3 Mn4 43.90(9) . . ?
O5 Mn3 Mn4 120.65(10) . . ?
O1 Mn3 Mn4 43.79(9) . . ?
N3 Mn3 Mn4 134.61(12) . . ?
O9 Mn3 Mn4 116.05(9) . . ?
O2 Mn3 Mn2 34.51(9) . . ?
O5 Mn3 Mn2 53.69(9) . . ?
O1 Mn3 Mn2 113.75(9) . . ?
N3 Mn3 Mn2 131.76(11) . . ?
O9 Mn3 Mn2 110.17(9) . . ?
Mn4 Mn3 Mn2 69.99(2) . . ?
O1 Mn4 O2 83.70(13) . . ?
O1 Mn4 O7 94.11(13) . . ?
O2 Mn4 O7 177.26(14) . . ?
O1 Mn4 O10 174.90(15) . . ?
O2 Mn4 O10 94.98(13) . . ?
O7 Mn4 O10 87.07(14) . . ?
O1 Mn4 O15 97.38(13) . . ?
O2 Mn4 O15 91.69(13) . . ?
O7 Mn4 O15 90.22(13) . . ?
O10 Mn4 O15 87.57(13) . . ?
O1 Mn4 O12 82.80(13) . . ?
O2 Mn4 O12 82.76(13) . . ?
O7 Mn4 O12 95.36(13) . . ?
O10 Mn4 O12 92.15(13) . . ?
O15 Mn4 O12 174.39(13) . . ?
O1 Mn4 Mn3 43.96(9) . . ?
O2 Mn4 Mn3 43.31(9) . . ?
O7 Mn4 Mn3 134.06(10) . . ?
O10 Mn4 Mn3 132.98(10) . . ?
O15 Mn4 Mn3 109.71(9) . . ?
O12 Mn4 Mn3 66.59(10) . . ?
C2 N1 C6 120.1(4) . . ?
C2 N1 Mn1 113.2(3) . . ?
C6 N1 Mn1 125.4(3) . . ?
C20 N2 C24 118.9(4) . . ?
C20 N2 Mn2 115.1(3) . . ?
C24 N2 Mn2 126.0(3) . . ?
C38 N3 C42 119.9(4) . . ?
C38 N3 Mn3 114.7(3) . . ?
C42 N3 Mn3 125.3(3) . . ?
Mn4 O1 Mn1 120.15(16) . . ?
Mn4 O1 Mn3 92.25(13) . . ?
Mn1 O1 Mn3 130.31(17) . . ?
Mn3 O2 Mn2 111.06(15) . . ?
Mn3 O2 Mn4 92.79(13) . . ?
Mn2 O2 Mn4 125.40(17) . . ?
C1 O3 Mn1 120.5(3) . . ?
C19 O4 Mn2 121.6(3) . . ?
C37 O5 Mn3 119.8(3) . . ?
C37 O5 Mn2 144.4(3) . . ?
Mn3 O5 Mn2 88.93(12) . . ?
C55 O6 Mn1 131.0(3) . . ?
C55 O7 Mn4 126.5(3) . . ?
C60 O8 Mn1 129.1(3) . . ?
C60 O9 Mn3 125.8(3) . . ?
C65 O10 Mn4 130.5(3) . . ?
C65 O11 Mn2 126.1(3) . . ?
C70 O12 Mn4 116.6(3) . . ?
C70 O13 Mn2 129.3(3) . . ?
C75 O14 Mn1 130.1(3) . . ?
C75 O15 Mn4 127.8(3) . . ?
O3 C1 C2 108.7(3) . . ?
O3 C1 C7 109.8(3) . . ?
C2 C1 C7 108.1(4) . . ?
O3 C1 C13 107.7(3) . . ?
C2 C1 C13 110.9(4) . . ?
C7 C1 C13 111.6(4) . . ?
N1 C2 C3 119.9(4) . . ?
N1 C2 C1 114.5(4) . . ?
C3 C2 C1 125.6(4) . . ?
C4 C3 C2 119.9(4) . . ?
C4 C3 H3A 120.0 . . ?
C2 C3 H3A 120.0 . . ?
C3 C4 C5 119.1(4) . . ?
C3 C4 H4A 120.5 . . ?
C5 C4 H4A 120.5 . . ?
C6 C5 C4 118.7(5) . . ?
C6 C5 H5A 120.7 . . ?
C4 C5 H5A 120.7 . . ?
N1 C6 C5 122.3(4) . . ?
N1 C6 H6A 118.9 . . ?
C5 C6 H6A 118.9 . . ?
C12 C7 C8 118.9(4) . . ?
C12 C7 C1 120.0(4) . . ?
C8 C7 C1 121.1(4) . . ?
C9 C8 C7 120.6(4) . . ?
C9 C8 H8A 119.7 . . ?
C7 C8 H8A 119.7 . . ?
C10 C9 C8 120.2(5) . . ?
C10 C9 H9A 119.9 . . ?
C8 C9 H9A 119.9 . . ?
C11 C10 C9 119.4(5) . . ?
C11 C10 H10A 120.3 . . ?
C9 C10 H10A 120.3 . . ?
C10 C11 C12 120.6(5) . . ?
C10 C11 H11A 119.7 . . ?
C12 C11 H11A 119.7 . . ?
C7 C12 C11 120.3(5) . . ?
C7 C12 H12A 119.9 . . ?
C11 C12 H12A 119.9 . . ?
C14 C13 C18 118.9(4) . . ?
C14 C13 C1 120.0(4) . . ?
C18 C13 C1 121.1(4) . . ?
C13 C14 C15 120.8(5) . . ?
C13 C14 H14A 119.6 . . ?
C15 C14 H14A 119.6 . . ?
C16 C15 C14 119.6(5) . . ?
C16 C15 H15A 120.2 . . ?
C14 C15 H15A 120.2 . . ?
C17 C16 C15 120.0(5) . . ?
C17 C16 H16A 120.0 . . ?
C15 C16 H16A 120.0 . . ?
C16 C17 C18 120.4(5) . . ?
C16 C17 H17A 119.8 . . ?
C18 C17 H17A 119.8 . . ?
C13 C18 C17 120.3(5) . . ?
C13 C18 H18A 119.9 . . ?
C17 C18 H18A 119.9 . . ?
O4 C19 C20 108.8(3) . . ?
O4 C19 C31 107.5(4) . . ?
C20 C19 C31 111.1(4) . . ?
O4 C19 C25 109.5(4) . . ?
C20 C19 C25 106.8(4) . . ?
C31 C19 C25 113.1(3) . . ?
N2 C20 C21 122.0(4) . . ?
N2 C20 C19 113.8(4) . . ?
C21 C20 C19 124.2(4) . . ?
C20 C21 C22 118.8(4) . . ?
C20 C21 H21A 120.6 . . ?
C22 C21 H21A 120.6 . . ?
C23 C22 C21 119.0(4) . . ?
C23 C22 H22A 120.5 . . ?
C21 C22 H22A 120.5 . . ?
C24 C23 C22 119.3(4) . . ?
C24 C23 H23A 120.3 . . ?
C22 C23 H23A 120.3 . . ?
N2 C24 C23 121.9(4) . . ?
N2 C24 H24A 119.1 . . ?
C23 C24 H24A 119.1 . . ?
C26 C25 C30 118.7(4) . . ?
C26 C25 C19 118.3(4) . . ?
C30 C25 C19 123.0(4) . . ?
C25 C26 C27 120.8(4) . . ?
C25 C26 H26A 119.6 . . ?
C27 C26 H26A 119.6 . . ?
C28 C27 C26 120.5(5) . . ?
C28 C27 H27A 119.7 . . ?
C26 C27 H27A 119.7 . . ?
C27 C28 C29 119.3(5) . . ?
C27 C28 H28A 120.4 . . ?
C29 C28 H28A 120.4 . . ?
C28 C29 C30 120.3(5) . . ?
C28 C29 H29A 119.8 . . ?
C30 C29 H29A 119.8 . . ?
C25 C30 C29 120.4(5) . . ?
C25 C30 H30A 119.8 . . ?
C29 C30 H30A 119.8 . . ?
C36 C31 C32 118.4(4) . . ?
C36 C31 C19 123.6(4) . . ?
C32 C31 C19 117.9(4) . . ?
C33 C32 C31 121.0(5) . . ?
C33 C32 H32A 119.5 . . ?
C31 C32 H32A 119.5 . . ?
C32 C33 C34 119.7(5) . . ?
C32 C33 H33A 120.2 . . ?
C34 C33 H33A 120.2 . . ?
C35 C34 C33 119.5(5) . . ?
C35 C34 H34A 120.2 . . ?
C33 C34 H34A 120.2 . . ?
C34 C35 C36 120.9(5) . . ?
C34 C35 H35A 119.5 . . ?
C36 C35 H35A 119.5 . . ?
C31 C36 C35 120.5(5) . . ?
C31 C36 H36A 119.8 . . ?
C35 C36 H36A 119.8 . . ?
O5 C37 C43 109.5(4) . . ?
O5 C37 C38 108.4(3) . . ?
C43 C37 C38 111.9(4) . . ?
O5 C37 C49 109.3(4) . . ?
C43 C37 C49 111.2(4) . . ?
C38 C37 C49 106.4(4) . . ?
N3 C38 C39 121.0(4) . . ?
N3 C38 C37 114.8(4) . . ?
C39 C38 C37 124.2(4) . . ?
C40 C39 C38 119.2(4) . . ?
C40 C39 H39A 120.4 . . ?
C38 C39 H39A 120.4 . . ?
C41 C40 C39 118.8(5) . . ?
C41 C40 H40A 120.6 . . ?
C39 C40 H40A 120.6 . . ?
C42 C41 C40 119.7(5) . . ?
C42 C41 H41A 120.1 . . ?
C40 C41 H41A 120.1 . . ?
N3 C42 C41 121.3(5) . . ?
N3 C42 H42A 119.3 . . ?
C41 C42 H42A 119.3 . . ?
C48 C43 C44 117.5(4) . . ?
C48 C43 C37 125.1(4) . . ?
C44 C43 C37 117.5(4) . . ?
C45 C44 C43 121.3(5) . . ?
C45 C44 H44A 119.4 . . ?
C43 C44 H44A 119.4 . . ?
C46 C45 C44 120.3(4) . . ?
C46 C45 H45A 119.9 . . ?
C44 C45 H45A 119.9 . . ?
C45 C46 C47 119.2(5) . . ?
C45 C46 H46A 120.4 . . ?
C47 C46 H46A 120.4 . . ?
C48 C47 C46 120.0(5) . . ?
C48 C47 H47A 120.0 . . ?
C46 C47 H47A 120.0 . . ?
C43 C48 C47 121.8(4) . . ?
C43 C48 H48A 119.1 . . ?
C47 C48 H48A 119.1 . . ?
C50 C49 C54 119.6(5) . . ?
C50 C49 C37 119.0(4) . . ?
C54 C49 C37 121.2(4) . . ?
C49 C50 C51 120.1(5) . . ?
C49 C50 H50A 120.0 . . ?
C51 C50 H50A 120.0 . . ?
C52 C51 C50 119.9(6) . . ?
C52 C51 H51A 120.0 . . ?
C50 C51 H51A 120.0 . . ?
C53 C52 C51 120.5(6) . . ?
C53 C52 H52A 119.8 . . ?
C51 C52 H52A 119.8 . . ?
C52 C53 C54 119.5(5) . . ?
C52 C53 H53A 120.2 . . ?
C54 C53 H53A 120.2 . . ?
C53 C54 C49 120.3(5) . . ?
C53 C54 H54A 119.8 . . ?
C49 C54 H54A 119.8 . . ?
O6 C55 O7 125.0(4) . . ?
O6 C55 C56 120.1(4) . . ?
O7 C55 C56 114.8(4) . . ?
C55 C56 C59 105.0(4) . . ?
C55 C56 C57 111.4(4) . . ?
C59 C56 C57 109.1(4) . . ?
C55 C56 C58 110.5(4) . . ?
C59 C56 C58 110.1(4) . . ?
C57 C56 C58 110.6(4) . . ?
C56 C57 H57A 109.5 . . ?
C56 C57 H57B 109.5 . . ?
H57A C57 H57B 109.5 . . ?
C56 C57 H57C 109.5 . . ?
H57A C57 H57C 109.5 . . ?
H57B C57 H57C 109.5 . . ?
C56 C58 H58A 109.5 . . ?
C56 C58 H58B 109.5 . . ?
H58A C58 H58B 109.5 . . ?
C56 C58 H58C 109.5 . . ?
H58A C58 H58C 109.5 . . ?
H58B C58 H58C 109.5 . . ?
C56 C59 H59A 109.5 . . ?
C56 C59 H59B 109.5 . . ?
H59A C59 H59B 109.5 . . ?
C56 C59 H59C 109.5 . . ?
H59A C59 H59C 109.5 . . ?
H59B C59 H59C 109.5 . . ?
O8 C60 O9 124.8(4) . . ?
O8 C60 C61 117.9(4) . . ?
O9 C60 C61 117.3(4) . . ?
C63 C61 C64 109.7(4) . . ?
C63 C61 C62 109.8(4) . . ?
C64 C61 C62 110.2(4) . . ?
C63 C61 C60 109.9(4) . . ?
C64 C61 C60 110.9(4) . . ?
C62 C61 C60 106.2(4) . . ?
C61 C62 H62A 109.5 . . ?
C61 C62 H62B 109.5 . . ?
H62A C62 H62B 109.5 . . ?
C61 C62 H62C 109.5 . . ?
H62A C62 H62C 109.5 . . ?
H62B C62 H62C 109.5 . . ?
C61 C63 H63A 109.5 . . ?
C61 C63 H63B 109.5 . . ?
H63A C63 H63B 109.5 . . ?
C61 C63 H63C 109.5 . . ?
H63A C63 H63C 109.5 . . ?
H63B C63 H63C 109.5 . . ?
C61 C64 H64A 109.5 . . ?
C61 C64 H64B 109.5 . . ?
H64A C64 H64B 109.5 . . ?
C61 C64 H64C 109.5 . . ?
H64A C64 H64C 109.5 . . ?
H64B C64 H64C 109.5 . . ?
O11 C65 O10 126.1(4) . . ?
O11 C65 C66 118.1(4) . . ?
O10 C65 C66 115.8(4) . . ?
C67 C66 C68 112.9(6) . . ?
C67 C66 C69 109.6(6) . . ?
C68 C66 C69 108.7(6) . . ?
C67 C66 C65 111.6(4) . . ?
C68 C66 C65 107.5(5) . . ?
C69 C66 C65 106.3(5) . . ?
C66 C67 H67A 109.5 . . ?
C66 C67 H67B 109.5 . . ?
H67A C67 H67B 109.5 . . ?
C66 C67 H67C 109.5 . . ?
H67A C67 H67C 109.5 . . ?
H67B C67 H67C 109.5 . . ?
C66 C68 H68A 109.5 . . ?
C66 C68 H68B 109.5 . . ?
H68A C68 H68B 109.5 . . ?
C66 C68 H68C 109.5 . . ?
H68A C68 H68C 109.5 . . ?
H68B C68 H68C 109.5 . . ?
C66 C69 H69A 109.5 . . ?
C66 C69 H69B 109.5 . . ?
H69A C69 H69B 109.5 . . ?
C66 C69 H69C 109.5 . . ?
H69A C69 H69C 109.5 . . ?
H69B C69 H69C 109.5 . . ?
O12 C70 O13 125.1(4) . . ?
O12 C70 C71 117.4(4) . . ?
O13 C70 C71 117.6(4) . . ?
C72 C71 C74 111.2(5) . . ?
C72 C71 C70 111.7(4) . . ?
C74 C71 C70 106.4(4) . . ?
C72 C71 C73 109.4(5) . . ?
C74 C71 C73 108.8(5) . . ?
C70 C71 C73 109.2(4) . . ?
C71 C72 H72A 109.5 . . ?
C71 C72 H72B 109.5 . . ?
H72A C72 H72B 109.5 . . ?
C71 C72 H72C 109.5 . . ?
H72A C72 H72C 109.5 . . ?
H72B C72 H72C 109.5 . . ?
C71 C73 H73A 109.5 . . ?
C71 C73 H73B 109.5 . . ?
H73A C73 H73B 109.5 . . ?
C71 C73 H73C 109.5 . . ?
H73A C73 H73C 109.5 . . ?
H73B C73 H73C 109.5 . . ?
C71 C74 H74A 109.5 . . ?
C71 C74 H74B 109.5 . . ?
H74A C74 H74B 109.5 . . ?
C71 C74 H74C 109.5 . . ?
H74A C74 H74C 109.5 . . ?
H74B C74 H74C 109.5 . . ?
O15 C75 O14 125.1(4) . . ?
O15 C75 C76 119.1(4) . . ?
O14 C75 C76 115.8(4) . . ?
C78 C76 C79 108.6(5) . . ?
C78 C76 C75 107.8(4) . . ?
C79 C76 C75 110.4(4) . . ?
C78 C76 C77 109.6(5) . . ?
C79 C76 C77 110.4(5) . . ?
C75 C76 C77 110.0(4) . . ?
C76 C77 H77A 109.5 . . ?
C76 C77 H77B 109.5 . . ?
H77A C77 H77B 109.5 . . ?
C76 C77 H77C 109.5 . . ?
H77A C77 H77C 109.5 . . ?
H77B C77 H77C 109.5 . . ?
C76 C78 H78A 109.5 . . ?
C76 C78 H78B 109.5 . . ?
H78A C78 H78B 109.5 . . ?
C76 C78 H78C 109.5 . . ?
H78A C78 H78C 109.5 . . ?
H78B C78 H78C 109.5 . . ?
C76 C79 H79A 109.5 . . ?
C76 C79 H79B 109.5 . . ?
H79A C79 H79B 109.5 . . ?
C76 C79 H79C 109.5 . . ?
H79A C79 H79C 109.5 . . ?
H79B C79 H79C 109.5 . . ?
N4 C80 C81 179.4(9) . . ?
C80 C81 H81A 109.5 . . ?
C80 C81 H81B 109.5 . . ?
H81A C81 H81B 109.5 . . ?
C80 C81 H81C 109.5 . . ?
H81A C81 H81C 109.5 . . ?
H81B C81 H81C 109.5 . . ?
N5 C82 C83 178.1(16) . . ?
C82 C83 H83A 109.5 . . ?
C82 C83 H83B 109.5 . . ?
H83A C83 H83B 109.5 . . ?
C82 C83 H83C 109.5 . . ?
H83A C83 H83C 109.5 . . ?
H83B C83 H83C 109.5 . . ?

loop_
_geom_bond_atom_site_label_1
_geom_bond_atom_site_label_2
_geom_bond_distance
_geom_bond_site_symmetry_2
_geom_bond_publ_flag
Mn1 O3 1.867(3) . ?
Mn1 O1 1.899(3) . ?
Mn1 O14 1.965(3) . ?
Mn1 N1 2.053(4) . ?
Mn1 O8 2.193(3) . ?
Mn1 O6 2.219(3) . ?
Mn2 O4 1.861(3) . ?
Mn2 O2 1.887(3) . ?
Mn2 O13 1.974(3) . ?
Mn2 N2 2.049(4) . ?
Mn2 O11 2.151(3) . ?
Mn2 O5 2.505(3) . ?
Mn2 Mn3 3.1076(9) . ?
Mn3 O2 1.883(3) . ?
Mn3 O5 1.887(3) . ?
Mn3 O1 1.904(3) . ?
Mn3 N3 2.021(4) . ?
Mn3 O9 2.101(3) . ?
Mn3 Mn4 2.7412(9) . ?
Mn4 O1 1.898(3) . ?
Mn4 O2 1.903(3) . ?
Mn4 O7 1.931(3) . ?
Mn4 O10 1.970(3) . ?
Mn4 O15 2.153(3) . ?
Mn4 O12 2.282(3) . ?
N1 C2 1.344(6) . ?
N1 C6 1.349(6) . ?
N2 C20 1.351(6) . ?
N2 C24 1.354(6) . ?
N3 C38 1.348(6) . ?
N3 C42 1.354(6) . ?
N4 C80 1.136(8) . ?
N5 C82 1.153(13) . ?
O3 C1 1.422(5) . ?
O4 C19 1.424(5) . ?
O5 C37 1.425(5) . ?
O6 C55 1.254(5) . ?
O7 C55 1.287(5) . ?
O8 C60 1.250(6) . ?
O9 C60 1.283(5) . ?
O10 C65 1.275(6) . ?
O11 C65 1.245(6) . ?
O12 C70 1.253(6) . ?
O13 C70 1.279(5) . ?
O14 C75 1.292(5) . ?
O15 C75 1.243(6) . ?
C1 C2 1.514(6) . ?
C1 C7 1.550(6) . ?
C1 C13 1.555(6) . ?
C2 C3 1.408(6) . ?
C3 C4 1.380(7) . ?
C3 H3A 0.9500 . ?
C4 C5 1.391(7) . ?
C4 H4A 0.9500 . ?
C5 C6 1.378(6) . ?
C5 H5A 0.9500 . ?
C6 H6A 0.9500 . ?
C7 C12 1.389(7) . ?
C7 C8 1.399(6) . ?
C8 C9 1.388(7) . ?
C8 H8A 0.9500 . ?
C9 C10 1.387(7) . ?
C9 H9A 0.9500 . ?
C10 C11 1.385(8) . ?
C10 H10A 0.9500 . ?
C11 C12 1.393(8) . ?
C11 H11A 0.9500 . ?
C12 H12A 0.9500 . ?
C13 C14 1.387(7) . ?
C13 C18 1.391(7) . ?
C14 C15 1.398(7) . ?
C14 H14A 0.9500 . ?
C15 C16 1.390(8) . ?
C15 H15A 0.9500 . ?
C16 C17 1.372(8) . ?
C16 H16A 0.9500 . ?
C17 C18 1.398(7) . ?
C17 H17A 0.9500 . ?
C18 H18A 0.9500 . ?
C19 C20 1.526(6) . ?
C19 C31 1.540(6) . ?
C19 C25 1.553(6) . ?
C20 C21 1.381(7) . ?
C21 C22 1.392(7) . ?
C21 H21A 0.9500 . ?
C22 C23 1.390(7) . ?
C22 H22A 0.9500 . ?
C23 C24 1.371(7) . ?
C23 H23A 0.9500 . ?
C24 H24A 0.9500 . ?
C25 C26 1.387(7) . ?
C25 C30 1.393(6) . ?
C26 C27 1.396(7) . ?
C26 H26A 0.9500 . ?
C27 C28 1.382(7) . ?
C27 H27A 0.9500 . ?
C28 C29 1.385(8) . ?
C28 H28A 0.9500 . ?
C29 C30 1.404(7) . ?
C29 H29A 0.9500 . ?
C30 H30A 0.9500 . ?
C31 C36 1.392(7) . ?
C31 C32 1.403(7) . ?
C32 C33 1.394(7) . ?
C32 H32A 0.9500 . ?
C33 C34 1.399(8) . ?
C33 H33A 0.9500 . ?
C34 C35 1.374(8) . ?
C34 H34A 0.9500 . ?
C35 C36 1.397(7) . ?
C35 H35A 0.9500 . ?
C36 H36A 0.9500 . ?
C37 C43 1.530(6) . ?
C37 C38 1.545(6) . ?
C37 C49 1.554(7) . ?
C38 C39 1.394(7) . ?
C39 C40 1.391(7) . ?
C39 H39A 0.9500 . ?
C40 C41 1.388(8) . ?
C40 H40A 0.9500 . ?
C41 C42 1.377(7) . ?
C41 H41A 0.9500 . ?
C42 H42A 0.9500 . ?
C43 C48 1.382(7) . ?
C43 C44 1.408(6) . ?
C44 C45 1.394(7) . ?
C44 H44A 0.9500 . ?
C45 C46 1.384(7) . ?
C45 H45A 0.9500 . ?
C46 C47 1.396(7) . ?
C46 H46A 0.9500 . ?
C47 C48 1.395(7) . ?
C47 H47A 0.9500 . ?
C48 H48A 0.9500 . ?
C49 C50 1.385(8) . ?
C49 C54 1.397(7) . ?
C50 C51 1.395(8) . ?
C50 H50A 0.9500 . ?
C51 C52 1.389(9) . ?
C51 H51A 0.9500 . ?
C52 C53 1.384(9) . ?
C52 H52A 0.9500 . ?
C53 C54 1.395(8) . ?
C53 H53A 0.9500 . ?
C54 H54A 0.9500 . ?
C55 C56 1.524(6) . ?
C56 C59 1.527(7) . ?
C56 C57 1.536(6) . ?
C56 C58 1.538(7) . ?
C57 H57A 0.9800 . ?
C57 H57B 0.9800 . ?
C57 H57C 0.9800 . ?
C58 H58A 0.9800 . ?
C58 H58B 0.9800 . ?
C58 H58C 0.9800 . ?
C59 H59A 0.9800 . ?
C59 H59B 0.9800 . ?
C59 H59C 0.9800 . ?
C60 C61 1.532(6) . ?
C61 C63 1.530(7) . ?
C61 C64 1.532(7) . ?
C61 C62 1.532(7) . ?
C62 H62A 0.9800 . ?
C62 H62B 0.9800 . ?
C62 H62C 0.9800 . ?
C63 H63A 0.9800 . ?
C63 H63B 0.9800 . ?
C63 H63C 0.9800 . ?
C64 H64A 0.9800 . ?
C64 H64B 0.9800 . ?
C64 H64C 0.9800 . ?
C65 C66 1.554(7) . ?
C66 C67 1.519(8) . ?
C66 C68 1.531(11) . ?
C66 C69 1.546(9) . ?
C67 H67A 0.9800 . ?
C67 H67B 0.9800 . ?
C67 H67C 0.9800 . ?
C68 H68A 0.9800 . ?
C68 H68B 0.9800 . ?
C68 H68C 0.9800 . ?
C69 H69A 0.9800 . ?
C69 H69B 0.9800 . ?
C69 H69C 0.9800 . ?
C70 C71 1.541(7) . ?
C71 C72 1.522(7) . ?
C71 C74 1.525(8) . ?
C71 C73 1.542(8) . ?
C72 H72A 0.9800 . ?
C72 H72B 0.9800 . ?
C72 H72C 0.9800 . ?
C73 H73A 0.9800 . ?
C73 H73B 0.9800 . ?
C73 H73C 0.9800 . ?
C74 H74A 0.9800 . ?
C74 H74B 0.9800 . ?
C74 H74C 0.9800 . ?
C75 C76 1.531(7) . ?
C76 C78 1.523(7) . ?
C76 C79 1.530(8) . ?
C76 C77 1.533(7) . ?
C77 H77A 0.9800 . ?
C77 H77B 0.9800 . ?
C77 H77C 0.9800 . ?
C78 H78A 0.9800 . ?
C78 H78B 0.9800 . ?
C78 H78C 0.9800 . ?
C79 H79A 0.9800 . ?
C79 H79B 0.9800 . ?
C79 H79C 0.9800 . ?
C80 C81 1.443(8) . ?
C81 H81A 0.9800 . ?
C81 H81B 0.9800 . ?
C81 H81C 0.9800 . ?
C82 C83 1.352(12) . ?
C83 H83A 0.9800 . ?
C83 H83B 0.9800 . ?
C83 H83C 0.9800 . ?
